data_9002882
loop_
_publ_author_name
'Hatert, F.'
'Hermann, R. P.'
'Long, G. J.'
'Fransolet, A. M.'
'Grandjean, F.'

_publ_section_title
;
 An X-ray Rietveld, infrared, and Mossbauer spectral study of the
 NaMn(Fe1-xInx)2(PO4)3 alluaudite-type solid solution
 Sample: x = 0.25, NaMnFe1.5In0.5(PO4)3
;
_journal_name_full 'American Mineralogist'
_journal_page_first 211
_journal_page_last 222
_journal_volume 88
_journal_year 2003
_chemical_formula_sum 'Fe1.5 In0.51 Mn0.49 Na0.533 O12 P2.5'
_chemical_name_mineral Alluaudite
_space_group_IT_number 15
_symmetry_space_group_name_Hall '-C 2yc'
_symmetry_space_group_name_H-M 'C 1 2/c 1'
_cell_angle_alpha 90
_cell_angle_beta 114.63
_cell_angle_gamma 90
_cell_length_a 12.064
_cell_length_b 12.641
_cell_length_c 6.428
_cell_formula_units_Z 4
_cell_volume 891.089
_database_code_amcsd 0002971
_exptl_crystal_density_diffrn 3.361
_cod_original_formula_sum 'Na.533 Mn.49 In.51 Fe1.5 P2.5 O12'
_cod_database_code 9002882

loop_
_space_group_symop_operation_xyz
x,y,z
1/2+x,1/2+y,z
x,-y,1/2+z
1/2+x,1/2-y,1/2+z
-x,y,1/2-z
1/2-x,1/2+y,1/2-z
-x,-y,-z
1/2-x,1/2-y,-z

loop_
_atom_site_label
_atom_site_fract_x
_atom_site_fract_y
_atom_site_fract_z
_atom_site_occupancy
_atom_site_U_iso_or_equiv
NaA2* 0.00000 -0.03000 0.25000 0.03300 0.01267
NaA1 0.50000 0.00000 0.00000 0.50000 0.04179
MnM1 0.00000 0.26500 0.25000 0.42600 0.00760
InM1 0.00000 0.26500 0.25000 0.07400 0.00760
FeM2 0.28310 0.65200 0.37170 0.75000 0.01013
InM2 0.28310 0.65200 0.37170 0.21800 0.01013
MnM2 0.28310 0.65200 0.37170 0.03200 0.01013
P1 0.00000 -0.28250 0.25000 0.50000 0.00760
P2 0.23750 -0.10860 0.13310 1.00000 0.00760
O1 0.45890 0.72840 0.52900 1.00000 0.00507
O2 0.09690 0.63580 0.23400 1.00000 0.00507
O3 0.32420 0.66090 0.10600 1.00000 0.00507
O4 0.13290 0.39550 0.32700 1.00000 0.00507
O5 0.22390 0.82830 0.31500 1.00000 0.00507
O6 0.31100 0.50120 0.37100 1.00000 0.00507

loop_
_cod_related_entry_id
_cod_related_entry_database
_cod_related_entry_code
1 AMCSD 0002971
